data_2232885
loop_
_publ_author_name
'Ha, Kwang'

_publ_section_title
;
 <i>catena</i>-Poly[[[dibromidomanganese(II)]-\m-2,2'-bipyrimidine-\k^4^<i>N</i>^1^,<i>N</i>^1'^:<i>N</i>^3^,<i>N</i>^3'^]dihydrate]
;
_journal_coeditor_code PK2362
_journal_issue 12
_journal_name_full 'Acta Crystallographica Section E'
_journal_page_first m1848
_journal_paper_doi 10.1107/S1600536811049919
_journal_volume 67
_journal_year 2011
_chemical_formula_iupac '[Mn Br2 (C8 H6 N4)], 2H2 O'
_chemical_formula_moiety 'C8 H6 Br2 Mn N4, 2(H2 O)'
_chemical_formula_sum 'C8 H10 Br2 Mn N4 O2'
_chemical_formula_weight 408.96
_chemical_name_systematic
;
<i>catena</i>-Poly[[[dibromidomanganese(II)]-\m-2,2'-bipyrimidine-
\k^4^<i>N</i>^1^,<i>N</i>^1'^:<i>N</i>^3^,<i>N</i>^3'^]dihydrate]
;
_space_group_IT_number 15
_symmetry_cell_setting monoclinic
_symmetry_space_group_name_Hall '-C 2yc'
_symmetry_space_group_name_H-M 'C 1 2/c 1'
_atom_sites_solution_hydrogens geom
_atom_sites_solution_primary direct
_atom_sites_solution_secondary difmap
_cell_angle_alpha 90.00
_cell_angle_beta 123.888(8)
_cell_angle_gamma 90.00
_cell_formula_units_Z 4
_cell_length_a 17.950(9)
_cell_length_b 8.263(4)
_cell_length_c 10.188(5)
_cell_measurement_reflns_used 2416
_cell_measurement_temperature 200(2)
_cell_measurement_theta_max 28.28
_cell_measurement_theta_min 2.44
_cell_volume 1254.4(11)
_computing_cell_refinement 'SAINT (Bruker, 2000)'
_computing_data_collection 'SMART (Bruker, 2000)'
_computing_data_reduction 'SAINT (Bruker, 2000)'
_computing_molecular_graphics 'PLATON (Spek, 2009)'
_computing_publication_material 'SHELXL97 (Sheldrick, 2008)'
_computing_structure_refinement 'SHELXL97 (Sheldrick, 2008)'
_computing_structure_solution 'SHELXS97 (Sheldrick, 2008)'
_diffrn_ambient_temperature 200(2)
_diffrn_measured_fraction_theta_full 0.971
_diffrn_measured_fraction_theta_max 0.971
_diffrn_measurement_device_type 'Bruker SMART 1000 CCD'
_diffrn_measurement_method '\f and \w scans'
_diffrn_radiation_monochromator graphite
_diffrn_radiation_source 'fine-focus sealed tube'
_diffrn_radiation_type MoK\a
_diffrn_radiation_wavelength 0.71073
_diffrn_reflns_av_R_equivalents 0.0428
_diffrn_reflns_av_sigmaI/netI 0.0550
_diffrn_reflns_limit_h_max 23
_diffrn_reflns_limit_h_min -23
_diffrn_reflns_limit_k_max 8
_diffrn_reflns_limit_k_min -11
_diffrn_reflns_limit_l_max 12
_diffrn_reflns_limit_l_min -13
_diffrn_reflns_number 4360
_diffrn_reflns_theta_full 28.34
_diffrn_reflns_theta_max 28.34
_diffrn_reflns_theta_min 2.73
_diffrn_standards_number 0
_exptl_absorpt_coefficient_mu 7.418
_exptl_absorpt_correction_T_max 1.000
_exptl_absorpt_correction_T_min 0.668
_exptl_absorpt_correction_type multi-scan
_exptl_absorpt_process_details '(SADABS; Bruker, 2000)'
_exptl_crystal_colour yellow
_exptl_crystal_density_diffrn 2.165
_exptl_crystal_density_method 'not measured'
_exptl_crystal_description stick
_exptl_crystal_F_000 788
_exptl_crystal_size_max 0.30
_exptl_crystal_size_mid 0.17
_exptl_crystal_size_min 0.16
_refine_diff_density_max 0.924
_refine_diff_density_min -0.755
_refine_ls_extinction_method none
_refine_ls_goodness_of_fit_ref 1.136
_refine_ls_hydrogen_treatment constr
_refine_ls_matrix_type full
_refine_ls_number_parameters 78
_refine_ls_number_reflns 1524
_refine_ls_number_restraints 0
_refine_ls_restrained_S_all 1.136
_refine_ls_R_factor_all 0.0502
_refine_ls_R_factor_gt 0.0326
_refine_ls_shift/su_max 0.000
_refine_ls_shift/su_mean 0.000
_refine_ls_structure_factor_coef Fsqd
_refine_ls_weighting_details 'calc w=1/[\s^2^(Fo^2^)+(0.0395P)^2^] where P=(Fo^2^+2Fc^2^)/3'
_refine_ls_weighting_scheme calc
_refine_ls_wR_factor_gt 0.0747
_refine_ls_wR_factor_ref 0.0966
_reflns_number_gt 1207
_reflns_number_total 1524
_reflns_threshold_expression I>2\s(I)
_cod_data_source_file pk2362.cif
_cod_data_source_block I
_cod_original_cell_volume 1254.4(10)
_cod_original_sg_symbol_H-M 'C 2/c'
_cod_database_code 2232885
_cod_database_fobs_code 2232885

loop_
_symmetry_equiv_pos_as_xyz
'x, y, z'
'-x, y, -z+1/2'
'x+1/2, y+1/2, z'
'-x+1/2, y+1/2, -z+1/2'
'-x, -y, -z'
'x, -y, z-1/2'
'-x+1/2, -y+1/2, -z'
'x+1/2, -y+1/2, z-1/2'

loop_
_atom_site_type_symbol
_atom_site_label
_atom_site_fract_x
_atom_site_fract_y
_atom_site_fract_z
_atom_site_U_iso_or_equiv
_atom_site_adp_type
_atom_site_calc_flag
_atom_site_refinement_flags
_atom_site_occupancy
_atom_site_symmetry_multiplicity
Mn Mn1 0.0000 0.20755(10) 0.7500 0.0207(2) Uani d S 1 2
Br Br1 -0.11908(3) 0.41487(5) 0.54940(5) 0.03063(17) Uani d . 1 1
N N1 0.07975(19) 0.1437(4) 0.6421(3) 0.0197(6) Uani d . 1 1
N N2 -0.07926(19) 0.0143(4) 0.5541(3) 0.0200(6) Uani d . 1 1
C C1 0.1597(2) 0.2064(5) 0.6848(4) 0.0243(8) Uani d . 1 1
H H1 0.1869 0.2857 0.7660 0.029 Uiso calc R 1 1
C C2 0.2028(2) 0.1594(5) 0.6146(4) 0.0272(9) Uani d . 1 1
H H2 0.2598 0.2025 0.6478 0.033 Uiso calc R 1 1
C C3 -0.1606(2) -0.0473(5) 0.5058(5) 0.0254(8) Uani d . 1 1
H H3 -0.1892 -0.0125 0.5561 0.030 Uiso calc R 1 1
C C4 0.0437(2) 0.0356(4) 0.5240(4) 0.0177(7) Uani d . 1 1
O O1 0.0770(2) 0.2654(4) 0.2093(4) 0.0470(8) Uani d . 1 1
H H1A 0.0833 0.3297 0.1523 0.070 Uiso d R 1 1
H H1B 0.0717 0.3369 0.2623 0.070 Uiso d R 1 1

loop_
_atom_site_aniso_label
_atom_site_aniso_U_11
_atom_site_aniso_U_22
_atom_site_aniso_U_33
_atom_site_aniso_U_12
_atom_site_aniso_U_13
_atom_site_aniso_U_23
Mn1 0.0210(4) 0.0249(5) 0.0165(4) 0.000 0.0106(3) 0.000
Br1 0.0324(3) 0.0312(3) 0.0244(3) 0.00758(15) 0.0134(2) 0.00491(15)
N1 0.0224(15) 0.0209(17) 0.0148(15) -0.0028(12) 0.0097(13) -0.0009(12)
N2 0.0187(14) 0.0245(18) 0.0166(15) -0.0033(12) 0.0097(13) -0.0003(12)
C1 0.0251(19) 0.027(2) 0.0189(19) -0.0074(15) 0.0110(16) -0.0016(14)
C2 0.0195(18) 0.039(3) 0.025(2) -0.0068(16) 0.0131(17) -0.0006(17)
C3 0.0231(19) 0.032(2) 0.022(2) -0.0018(16) 0.0130(17) 0.0006(16)
C4 0.0180(17) 0.0193(19) 0.0172(17) 0.0038(13) 0.0107(15) 0.0028(13)
O1 0.058(2) 0.045(2) 0.041(2) -0.0146(16) 0.0301(18) -0.0070(15)

loop_
_atom_type_symbol
_atom_type_description
_atom_type_scat_dispersion_real
_atom_type_scat_dispersion_imag
_atom_type_scat_source
C C 0.0033 0.0016 'International Tables Vol C Tables 4.2.6.8 and 6.1.1.4'
H H 0.0000 0.0000 'International Tables Vol C Tables 4.2.6.8 and 6.1.1.4'
Br Br -0.2901 2.4595 'International Tables Vol C Tables 4.2.6.8 and 6.1.1.4'
Mn Mn 0.3368 0.7283 'International Tables Vol C Tables 4.2.6.8 and 6.1.1.4'
N N 0.0061 0.0033 'International Tables Vol C Tables 4.2.6.8 and 6.1.1.4'
O O 0.0106 0.0060 'International Tables Vol C Tables 4.2.6.8 and 6.1.1.4'

loop_
_geom_angle_atom_site_label_1
_geom_angle_atom_site_label_2
_geom_angle_atom_site_label_3
_geom_angle_site_symmetry_1
_geom_angle_site_symmetry_3
_geom_angle
_geom_angle_publ_flag
N1 Mn1 N1 . 2_556 153.49(16) ?
N1 Mn1 N2 . . 71.21(11) y
N1 Mn1 N2 2_556 . 90.38(11) ?
N1 Mn1 N2 . 2_556 90.38(11) ?
N1 Mn1 N2 2_556 2_556 71.21(11) ?
N2 Mn1 N2 . 2_556 93.08(16) ?
N1 Mn1 Br1 . 2_556 93.93(8) ?
N1 Mn1 Br1 2_556 2_556 103.45(8) ?
N2 Mn1 Br1 . 2_556 165.13(7) ?
N2 Mn1 Br1 2_556 2_556 86.37(8) ?
N1 Mn1 Br1 . . 103.45(8) ?
N1 Mn1 Br1 2_556 . 93.93(8) ?
N2 Mn1 Br1 . . 86.37(8) ?
N2 Mn1 Br1 2_556 . 165.13(7) ?
Br1 Mn1 Br1 2_556 . 97.93(5) y
C4 N1 C1 . . 116.1(3) ?
C4 N1 Mn1 . . 117.7(2) ?
C1 N1 Mn1 . . 126.2(2) ?
C4 N2 C3 5_556 . 116.4(3) ?
C4 N2 Mn1 5_556 . 117.3(2) ?
C3 N2 Mn1 . . 126.2(2) ?
N1 C1 C2 . . 122.1(4) ?
N1 C1 H1 . . 119.0 ?
C2 C1 H1 . . 119.0 ?
C1 C2 C3 . 5_556 117.7(3) ?
C1 C2 H2 . . 121.2 ?
C3 C2 H2 5_556 . 121.2 ?
N2 C3 C2 . 5_556 121.5(3) ?
N2 C3 H3 . . 119.2 ?
C2 C3 H3 5_556 . 119.2 ?
N2 C4 N1 5_556 . 126.2(3) ?
N2 C4 C4 5_556 5_556 116.9(4) ?
N1 C4 C4 . 5_556 116.9(4) ?
H1A O1 H1B . . 96.1 ?

loop_
_geom_bond_atom_site_label_1
_geom_bond_atom_site_label_2
_geom_bond_site_symmetry_2
_geom_bond_distance
_geom_bond_publ_flag
Mn1 N1 . 2.300(3) y
Mn1 N1 2_556 2.300(3) ?
Mn1 N2 . 2.322(3) y
Mn1 N2 2_556 2.322(3) ?
Mn1 Br1 2_556 2.6094(10) ?
Mn1 Br1 . 2.6094(10) y
N1 C4 . 1.340(5) ?
N1 C1 . 1.349(4) ?
N2 C4 5_556 1.333(4) ?
N2 C3 . 1.353(5) ?
C1 C2 . 1.371(5) ?
C1 H1 . 0.9500 ?
C2 C3 5_556 1.379(5) ?
C2 H2 . 0.9500 ?
C3 C2 5_556 1.379(5) ?
C3 H3 . 0.9500 ?
C4 N2 5_556 1.333(4) ?
C4 C4 5_556 1.481(7) ?
O1 H1A . 0.8400 ?
O1 H1B . 0.8400 ?

loop_
_geom_hbond_atom_site_label_D
_geom_hbond_atom_site_label_H
_geom_hbond_atom_site_label_A
_geom_hbond_site_symmetry_A
_geom_hbond_distance_DH
_geom_hbond_distance_HA
_geom_hbond_distance_DA
_geom_hbond_angle_DHA
O1 H1A Br1 2 0.84 2.57 3.356(3) 156.4
O1 H1B Br1 5_566 0.84 2.61 3.394(4) 156.7
C2 H2 O1 7_556 0.95 2.45 3.364(5) 160.9

loop_
_geom_torsion_atom_site_label_1
_geom_torsion_atom_site_label_2
_geom_torsion_atom_site_label_3
_geom_torsion_atom_site_label_4
_geom_torsion_site_symmetry_1
_geom_torsion_site_symmetry_4
_geom_torsion
N1 Mn1 N1 C4 2_556 . 49.5(3)
N2 Mn1 N1 C4 . . 1.3(3)
N2 Mn1 N1 C4 2_556 . 94.4(3)
Br1 Mn1 N1 C4 2_556 . -179.2(3)
Br1 Mn1 N1 C4 . . -80.1(3)
N1 Mn1 N1 C1 2_556 . -131.5(3)
N2 Mn1 N1 C1 . . -179.7(3)
N2 Mn1 N1 C1 2_556 . -86.5(3)
Br1 Mn1 N1 C1 2_556 . -0.2(3)
Br1 Mn1 N1 C1 . . 99.0(3)
N1 Mn1 N2 C4 . 5_556 -1.1(2)
N1 Mn1 N2 C4 2_556 5_556 -161.7(3)
N2 Mn1 N2 C4 2_556 5_556 -90.5(3)
Br1 Mn1 N2 C4 2_556 5_556 -3.0(5)
Br1 Mn1 N2 C4 . 5_556 104.4(3)
N1 Mn1 N2 C3 . . -177.7(3)
N1 Mn1 N2 C3 2_556 . 21.8(3)
N2 Mn1 N2 C3 2_556 . 93.0(3)
Br1 Mn1 N2 C3 2_556 . -179.6(2)
Br1 Mn1 N2 C3 . . -72.1(3)
C4 N1 C1 C2 . . -1.7(6)
Mn1 N1 C1 C2 . . 179.2(3)
N1 C1 C2 C3 . 5_556 1.7(6)
C4 N2 C3 C2 5_556 5_556 1.9(5)
Mn1 N2 C3 C2 . 5_556 178.5(3)
C1 N1 C4 N2 . 5_556 -0.2(6)
Mn1 N1 C4 N2 . 5_556 179.0(3)
C1 N1 C4 C4 . 5_556 179.5(4)
Mn1 N1 C4 C4 . 5_556 -1.3(5)
